data_9000626
loop_
_publ_author_name
'Ghose, S.'
'Wan, C.'

_publ_section_title
;Zektzerite, NaLiZrSi6O15: a silicate with six-tetrahedral-repeat double
 chains Locality: Miarolitic cavities of the Golden Horn batholith near
 Washington Pass, North Cascades, Washington, USA
;
_journal_name_full 'American Mineralogist'
_journal_page_first 304
_journal_page_last 310
_journal_volume 63
_journal_year 1978
_chemical_formula_sum 'Li Na O15 Si6 Zr'
_chemical_name_mineral Zektzerite
_space_group_IT_number 64
_space_group_name_Hall '-C 2ac 2'
_space_group_name_H-M_alt 'C m c e'
_symmetry_space_group_name_Hall '-C 2ac 2'
_symmetry_space_group_name_H-M 'C m c e'
_cell_angle_alpha 90
_cell_angle_beta 90
_cell_angle_gamma 90
_cell_length_a 14.330
_cell_length_b 17.354
_cell_length_c 10.164
_cell_formula_units_Z 8
_cell_volume 2527.612
_exptl_crystal_density_diffrn 2.784
_cod_original_sg_symbol_H-M 'C m c a'
_cod_original_formula_sum 'Na Li Zr Si6 O15'
_cod_database_code 9000626

loop_
_symmetry_equiv_pos_as_xyz
x,y,z
1/2+x,1/2+y,z
x,1/2-y,1/2+z
1/2+x,-y,1/2+z
-x,1/2+y,1/2-z
1/2-x,+y,1/2-z
-x,y,z
1/2-x,1/2+y,z
x,-y,-z
1/2+x,1/2-y,-z
x,1/2+y,1/2-z
1/2+x,+y,1/2-z
-x,1/2-y,1/2+z
1/2-x,-y,1/2+z
-x,-y,-z
1/2-x,1/2-y,-z

loop_
_atom_site_aniso_label
_atom_site_aniso_U_11
_atom_site_aniso_U_22
_atom_site_aniso_U_33
_atom_site_aniso_U_12
_atom_site_aniso_U_13
_atom_site_aniso_U_23
Na 0.02611 0.01190 0.04182 0.00000 0.01542 0.00000
Li 0.01581 0.01633 0.01031 0.00000 0.00000 -0.00018
Zr 0.00551 0.00442 0.00461 0.00000 -0.00007 0.00000
Si1 0.00614 0.00641 0.00675 -0.00076 -0.00066 -0.00009
Si2 0.00655 0.00626 0.00675 -0.00101 0.00015 -0.00063
Si3 0.00697 0.00595 0.00717 -0.00063 0.00052 -0.00080
O1 0.02309 0.00763 0.01513 0.00063 -0.00214 -0.00036
O2 0.01030 0.00854 0.00900 -0.00189 -0.00199 -0.00036
O3 0.01415 0.01556 0.00900 0.00088 -0.00022 0.00313
O4 0.01061 0.00809 0.01136 -0.00340 0.00015 -0.00089
O5 0.01415 0.00976 0.01157 -0.00013 0.00000 -0.00447
O6 0.01259 0.01083 0.00963 -0.00202 0.00384 -0.00027
O7 0.00583 0.02594 0.01895 0.00000 0.00000 -0.00277
O8 0.00427 0.01755 0.02193 0.00000 0.00000 -0.00009
O9 0.00749 0.02258 0.02093 0.00000 0.00000 0.00223

loop_
_atom_site_label
_atom_site_fract_x
_atom_site_fract_y
_atom_site_fract_z
Na 0.25000 0.21648 0.25000
Li 0.24712 0.00000 0.00000
Zr 0.25000 -0.08805 0.25000
Si1 0.39091 0.12869 0.01792
Si2 0.38965 0.07306 0.31148
Si3 0.39072 0.19281 0.54143
O1 0.37070 0.21970 -0.00542
O2 0.32801 0.07851 -0.07887
O3 0.36177 0.11174 0.17054
O4 0.32978 -0.00240 0.34095
O5 0.36064 0.14017 0.41591
O6 0.32984 0.17405 0.66829
O7 0.50000 0.11001 -0.00132
O8 0.50000 0.05683 0.31751
O9 0.50000 0.18146 0.57081

_database_code_amcsd 0000638
